data_7218614
loop_
_publ_author_name
'Xue, Li-Ping'
'Chang, xinhong'
'Ma, Lufang'
'Wang, Liya'

_publ_section_title
;
 Four d10 metal coordination polymers based on bis(2-methyl imidazole)
 spacers: syntheses, interpenetrating structures and photoluminescence
 properties
;
_journal_name_full 'RSC Adv.'
_journal_paper_doi 10.1039/C4RA10331A
_journal_year 2014
_chemical_formula_sum 'C22 H32 Br4 Cu4 N8'
_chemical_formula_weight 982.36
_chemical_name_systematic
;

 ?

;
_space_group_IT_number 34
_symmetry_cell_setting orthorhombic
_symmetry_space_group_name_Hall 'P 2 -2n'
_symmetry_space_group_name_H-M 'P n n 2'
_atom_sites_solution_hydrogens geom
_atom_sites_solution_primary direct
_atom_sites_solution_secondary difmap
_audit_creation_method SHELXL-97
_cell_angle_alpha 90.00
_cell_angle_beta 90.00
_cell_angle_gamma 90.00
_cell_formula_units_Z 2
_cell_length_a 9.568(3)
_cell_length_b 17.673(6)
_cell_length_c 9.560(3)
_cell_measurement_reflns_used 2565
_cell_measurement_temperature 296(2)
_cell_measurement_theta_max 24.02
_cell_measurement_theta_min 2.42
_cell_volume 1616.6(9)
_computing_cell_refinement 'Bruker SMART'
_computing_data_collection 'Bruker SMART'
_computing_data_reduction 'Bruker SAINT'
_computing_molecular_graphics 'Bruker SHELXTL'
_computing_publication_material 'Bruker SHELXTL'
_computing_structure_refinement 'SHELXL-97 (Sheldrick, 1997)'
_computing_structure_solution 'SHELXS-97 (Sheldrick, 1990)'
_diffrn_ambient_temperature 296(2)
_diffrn_measured_fraction_theta_full 0.999
_diffrn_measured_fraction_theta_max 0.999
_diffrn_measurement_device_type 'CCD area detector'
_diffrn_measurement_method 'phi and omega scans'
_diffrn_radiation_monochromator graphite
_diffrn_radiation_source 'fine-focus sealed tube'
_diffrn_radiation_type MoK\a
_diffrn_radiation_wavelength 0.71073
_diffrn_reflns_av_R_equivalents 0.0254
_diffrn_reflns_av_sigmaI/netI 0.0466
_diffrn_reflns_limit_h_max 11
_diffrn_reflns_limit_h_min -11
_diffrn_reflns_limit_k_max 15
_diffrn_reflns_limit_k_min -21
_diffrn_reflns_limit_l_max 10
_diffrn_reflns_limit_l_min -11
_diffrn_reflns_number 6526
_diffrn_reflns_theta_full 25.49
_diffrn_reflns_theta_max 25.49
_diffrn_reflns_theta_min 2.42
_diffrn_standards_number 0
_exptl_absorpt_coefficient_mu 7.566
_exptl_absorpt_correction_T_max 0.4899
_exptl_absorpt_correction_T_min 0.2750
_exptl_absorpt_correction_type multi-scan
_exptl_absorpt_process_details sadabs
_exptl_crystal_colour yellow
_exptl_crystal_density_diffrn 2.018
_exptl_crystal_density_method 'not measured'
_exptl_crystal_description block
_exptl_crystal_F_000 952
_exptl_crystal_size_max 0.23
_exptl_crystal_size_mid 0.15
_exptl_crystal_size_min 0.11
_refine_diff_density_max 0.311
_refine_diff_density_min -0.329
_refine_diff_density_rms 0.063
_refine_ls_abs_structure_details 'Flack H D (1983), Acta Cryst. A39, 876-881'
_refine_ls_abs_structure_Flack 0.019(10)
_refine_ls_extinction_method none
_refine_ls_goodness_of_fit_ref 1.014
_refine_ls_hydrogen_treatment constr
_refine_ls_matrix_type full
_refine_ls_number_parameters 174
_refine_ls_number_reflns 2875
_refine_ls_number_restraints 1
_refine_ls_restrained_S_all 1.013
_refine_ls_R_factor_all 0.0335
_refine_ls_R_factor_gt 0.0265
_refine_ls_shift/su_max 0.001
_refine_ls_shift/su_mean 0.000
_refine_ls_structure_factor_coef Fsqd
_refine_ls_weighting_details 'calc w=1/[\s^2^(Fo^2^)+(0.0045P)^2^+0.0000P] where P=(Fo^2^+2Fc^2^)/3'
_refine_ls_weighting_scheme calc
_refine_ls_wR_factor_gt 0.0513
_refine_ls_wR_factor_ref 0.0534
_reflns_number_gt 2557
_reflns_number_total 2875
_reflns_threshold_expression >2sigma(I)
_cod_data_source_file c4ra10331a2.cif
_cod_data_source_block ddd
_cod_depositor_comments
;
The following automatic conversions were performed:

'_symmetry_cell_setting' value 'Orthorhombic' changed to
'orthorhombic' according to
/usr/data/users/saulius/crontab/automatic-downloads/rss-feeds/RSC/lib/dictionaries/cif_core.dic
dictionary named 'cif_core.dic' version 2.4.2 from 2011-04-26.

Automatic conversion script
Id: cif_fix_values 2827 2014-09-09 07:05:25Z andrius 
;
_cod_original_cell_volume 1616.5(9)
_cod_original_sg_symbol_H-M Pnn2
_cod_database_code 7218614

loop_
_symmetry_equiv_pos_as_xyz
'x, y, z'
'-x, -y, z'
'x+1/2, -y+1/2, z+1/2'
'-x+1/2, y+1/2, z+1/2'

loop_
_atom_site_label
_atom_site_type_symbol
_atom_site_fract_x
_atom_site_fract_y
_atom_site_fract_z
_atom_site_U_iso_or_equiv
_atom_site_adp_type
_atom_site_occupancy
_atom_site_symmetry_multiplicity
_atom_site_calc_flag
_atom_site_refinement_flags
Cu1 Cu 0.95753(7) 0.92235(4) 0.27713(7) 0.06033(19) Uani 1 1 d .
Cu2 Cu 1.15954(6) 0.97065(4) 0.09065(7) 0.06115(19) Uani 1 1 d .
N1 N 0.8574(4) 0.8444(2) 0.3894(4) 0.0477(10) Uani 1 1 d .
N2 N 0.7705(4) 0.7789(2) 0.5628(4) 0.0498(11) Uani 1 1 d .
N3 N 0.4636(3) 0.9007(2) 0.8095(4) 0.0418(9) Uani 1 1 d .
N4 N 0.2901(3) 0.9398(2) 0.9388(4) 0.0419(9) Uani 1 1 d .
Br1 Br 0.92244(4) 0.89384(2) 0.02405(5) 0.04025(11) Uani 1 1 d .
Br2 Br 1.20268(5) 0.95575(3) 0.33911(5) 0.04842(13) Uani 1 1 d .
C1 C 0.8614(4) 0.8317(3) 0.5220(6) 0.0479(11) Uani 1 1 d .
C2 C 0.6993(6) 0.7555(3) 0.4396(6) 0.0665(16) Uani 1 1 d .
H2 H 0.6292 0.7193 0.4326 0.080 Uiso 1 1 calc R
C3 C 0.7543(5) 0.7963(3) 0.3365(6) 0.0611(13) Uani 1 1 d .
H3 H 0.7280 0.7932 0.2431 0.073 Uiso 1 1 calc R
C4 C 0.9605(6) 0.8687(4) 0.6161(6) 0.0765(17) Uani 1 1 d .
H4A H 0.9699 0.8393 0.7000 0.115 Uiso 1 1 calc R
H4B H 0.9269 0.9183 0.6392 0.115 Uiso 1 1 calc R
H4C H 1.0498 0.8727 0.5709 0.115 Uiso 1 1 calc R
C5 C 0.7319(5) 0.7516(3) 0.6981(6) 0.0637(15) Uani 1 1 d .
H5A H 0.8058 0.7637 0.7638 0.076 Uiso 1 1 calc R
H5B H 0.7234 0.6969 0.6942 0.076 Uiso 1 1 calc R
C6 C 0.5952(5) 0.7847(3) 0.7518(6) 0.0629(16) Uani 1 1 d .
H6A H 0.5206 0.7712 0.6878 0.076 Uiso 1 1 calc R
H6B H 0.5738 0.7623 0.8420 0.076 Uiso 1 1 calc R
C7 C 0.5990(4) 0.8690(3) 0.7670(6) 0.0498(12) Uani 1 1 d .
H7A H 0.6689 0.8824 0.8361 0.060 Uiso 1 1 calc R
H7B H 0.6267 0.8913 0.6785 0.060 Uiso 1 1 calc R
C8 C 0.4184(4) 0.9109(2) 0.9401(5) 0.0393(10) Uani 1 1 d .
C9 C 0.3602(5) 0.9225(3) 0.7195(6) 0.0514(12) Uani 1 1 d .
H9 H 0.3625 0.9213 0.6223 0.062 Uiso 1 1 calc R
C10 C 0.2544(5) 0.9460(3) 0.8011(5) 0.0494(13) Uani 1 1 d .
H10 H 0.1691 0.9639 0.7684 0.059 Uiso 1 1 calc R
C11 C 0.4987(4) 0.8932(3) 1.0689(5) 0.0526(13) Uani 1 1 d .
H11A H 0.4528 0.9152 1.1483 0.079 Uiso 1 1 calc R
H11B H 0.5914 0.9136 1.0609 0.079 Uiso 1 1 calc R
H11C H 0.5040 0.8393 1.0806 0.079 Uiso 1 1 calc R

loop_
_atom_site_aniso_label
_atom_site_aniso_U_11
_atom_site_aniso_U_22
_atom_site_aniso_U_33
_atom_site_aniso_U_23
_atom_site_aniso_U_13
_atom_site_aniso_U_12
Cu1 0.0701(4) 0.0568(4) 0.0541(4) 0.0109(3) 0.0064(3) -0.0133(4)
Cu2 0.0549(4) 0.0671(4) 0.0614(4) 0.0003(4) 0.0141(3) 0.0110(3)
N1 0.055(2) 0.041(2) 0.047(3) 0.0036(19) 0.0054(19) -0.003(2)
N2 0.050(2) 0.039(2) 0.061(3) 0.007(2) 0.0249(19) 0.0048(18)
N3 0.0364(19) 0.045(2) 0.044(3) -0.0063(17) 0.0029(18) -0.0002(17)
N4 0.0332(19) 0.041(2) 0.051(2) -0.0037(19) 0.0014(17) 0.0018(17)
Br1 0.0364(2) 0.0421(2) 0.0422(2) -0.0062(2) -0.0021(2) 0.00344(19)
Br2 0.0455(2) 0.0501(3) 0.0497(3) 0.0022(2) -0.0062(2) 0.0046(2)
C1 0.046(2) 0.039(3) 0.058(3) -0.001(3) 0.012(3) 0.003(2)
C2 0.059(3) 0.063(4) 0.078(4) -0.009(3) 0.009(3) -0.025(3)
C3 0.059(3) 0.064(3) 0.061(3) -0.004(3) -0.008(3) -0.007(3)
C4 0.072(3) 0.097(5) 0.060(4) -0.014(3) -0.004(3) -0.022(4)
C5 0.076(3) 0.046(3) 0.069(4) 0.021(3) 0.035(3) 0.009(3)
C6 0.055(3) 0.047(3) 0.087(4) 0.000(3) 0.038(3) -0.001(3)
C7 0.042(2) 0.050(3) 0.057(3) -0.008(3) 0.012(2) -0.005(2)
C8 0.031(2) 0.038(3) 0.049(3) -0.005(2) 0.005(2) -0.001(2)
C9 0.052(3) 0.060(3) 0.042(3) -0.002(3) -0.006(2) -0.002(3)
C10 0.047(3) 0.056(3) 0.045(4) 0.000(2) -0.009(2) -0.005(2)
C11 0.040(2) 0.066(3) 0.052(3) 0.006(3) -0.002(2) 0.005(2)

loop_
_atom_type_symbol
_atom_type_description
_atom_type_scat_dispersion_real
_atom_type_scat_dispersion_imag
_atom_type_scat_source
C C 0.0033 0.0016 'International Tables Vol C Tables 4.2.6.8 and 6.1.1.4'
H H 0.0000 0.0000 'International Tables Vol C Tables 4.2.6.8 and 6.1.1.4'
N N 0.0061 0.0033 'International Tables Vol C Tables 4.2.6.8 and 6.1.1.4'
Cu Cu 0.3201 1.2651 'International Tables Vol C Tables 4.2.6.8 and 6.1.1.4'
Br Br -0.2901 2.4595 'International Tables Vol C Tables 4.2.6.8 and 6.1.1.4'

loop_
_geom_angle_atom_site_label_1
_geom_angle_atom_site_label_2
_geom_angle_atom_site_label_3
_geom_angle
_geom_angle_site_symmetry_1
_geom_angle_site_symmetry_3
N1 Cu1 Br2 119.26(12) . .
N1 Cu1 Br1 108.55(12) . .
Br2 Cu1 Br1 113.92(3) . .
N1 Cu1 Br2 99.22(11) . 2_775
Br2 Cu1 Br2 107.00(3) . 2_775
Br1 Cu1 Br2 107.25(3) . 2_775
N1 Cu1 Cu2 153.79(11) . .
Br2 Cu1 Cu2 54.67(3) . .
Br1 Cu1 Cu2 62.03(3) . .
Br2 Cu1 Cu2 106.92(3) 2_775 .
N1 Cu1 Cu2 127.68(12) . 2_775
Br2 Cu1 Cu2 111.36(3) . 2_775
Br1 Cu1 Cu2 58.03(3) . 2_775
Br2 Cu1 Cu2 51.87(3) 2_775 2_775
Cu2 Cu1 Cu2 70.38(4) . 2_775
N1 Cu1 Cu1 143.11(11) . 2_775
Br2 Cu1 Cu1 60.35(2) . 2_775
Br1 Cu1 Cu1 103.408(19) . 2_775
Br2 Cu1 Cu1 53.01(3) 2_775 2_775
Cu2 Cu1 Cu1 60.36(2) . 2_775
Cu2 Cu1 Cu1 58.11(3) 2_775 2_775
N4 Cu2 Br2 125.26(11) 1_654 .
N4 Cu2 Br1 105.27(11) 1_654 2_775
Br2 Cu2 Br1 113.04(3) . 2_775
N4 Cu2 Br1 102.47(11) 1_654 .
Br2 Cu2 Br1 108.49(3) . .
Br1 Cu2 Br1 98.67(3) 2_775 .
N4 Cu2 Cu1 145.48(11) 1_654 .
Br2 Cu2 Cu1 56.90(3) . .
Br1 Cu2 Cu1 103.38(3) 2_775 .
Br1 Cu2 Cu1 54.09(3) . .
N4 Cu2 Cu1 152.96(11) 1_654 2_775
Br2 Cu2 Cu1 61.51(3) . 2_775
Br1 Cu2 Cu1 54.49(3) 2_775 2_775
Br1 Cu2 Cu1 98.68(3) . 2_775
Cu1 Cu2 Cu1 61.54(3) . 2_775
C1 N1 C3 105.7(4) . .
C1 N1 Cu1 129.5(3) . .
C3 N1 Cu1 124.5(4) . .
C1 N2 C2 105.9(4) . .
C1 N2 C5 132.0(5) . .
C2 N2 C5 121.8(4) . .
C8 N3 C9 108.5(4) . .
C8 N3 C7 126.6(4) . .
C9 N3 C7 124.9(4) . .
C8 N4 C10 105.7(4) . .
C8 N4 Cu2 132.7(3) . 1_456
C10 N4 Cu2 121.6(3) . 1_456
Cu1 Br1 Cu2 67.47(3) . 2_775
Cu1 Br1 Cu2 63.88(2) . .
Cu2 Br1 Cu2 74.60(3) 2_775 .
Cu2 Br2 Cu1 68.43(3) . .
Cu2 Br2 Cu1 66.62(2) . 2_775
Cu1 Br2 Cu1 66.65(3) . 2_775
N1 C1 N2 112.9(5) . .
N1 C1 C4 123.2(5) . .
N2 C1 C4 123.8(5) . .
C3 C2 N2 105.5(4) . .
C3 C2 H2 127.3 . .
N2 C2 H2 127.3 . .
C2 C3 N1 110.0(5) . .
C2 C3 H3 125.0 . .
N1 C3 H3 125.0 . .
C1 C4 H4A 109.5 . .
C1 C4 H4B 109.5 . .
H4A C4 H4B 109.5 . .
C1 C4 H4C 109.5 . .
H4A C4 H4C 109.5 . .
H4B C4 H4C 109.5 . .
N2 C5 C6 113.5(4) . .
N2 C5 H5A 108.9 . .
C6 C5 H5A 108.9 . .
N2 C5 H5B 108.9 . .
C6 C5 H5B 108.9 . .
H5A C5 H5B 107.7 . .
C7 C6 C5 113.2(4) . .
C7 C6 H6A 108.9 . .
C5 C6 H6A 108.9 . .
C7 C6 H6B 108.9 . .
C5 C6 H6B 108.9 . .
H6A C6 H6B 107.7 . .
N3 C7 C6 112.7(4) . .
N3 C7 H7A 109.1 . .
C6 C7 H7A 109.1 . .
N3 C7 H7B 109.1 . .
C6 C7 H7B 109.1 . .
H7A C7 H7B 107.8 . .
N4 C8 N3 110.0(4) . .
N4 C8 C11 124.5(4) . .
N3 C8 C11 125.5(4) . .
C10 C9 N3 105.5(5) . .
C10 C9 H9 127.3 . .
N3 C9 H9 127.3 . .
C9 C10 N4 110.3(4) . .
C9 C10 H10 124.9 . .
N4 C10 H10 124.9 . .
C8 C11 H11A 109.5 . .
C8 C11 H11B 109.5 . .
H11A C11 H11B 109.5 . .
C8 C11 H11C 109.5 . .
H11A C11 H11C 109.5 . .
H11B C11 H11C 109.5 . .

loop_
_geom_bond_atom_site_label_1
_geom_bond_atom_site_label_2
_geom_bond_distance
_geom_bond_site_symmetry_2
Cu1 N1 1.992(4) .
Cu1 Br2 2.4903(11) .
Cu1 Br1 2.4939(12) .
Cu1 Br2 2.7097(11) 2_775
Cu1 Cu2 2.7645(11) .
Cu1 Cu2 2.8299(11) 2_775
Cu1 Cu1 2.8625(16) 2_775
Cu2 N4 1.992(4) 1_654
Cu2 Br2 2.4251(11) .
Cu2 Br1 2.5991(11) 2_775
Cu2 Br1 2.7192(10) .
Cu2 Cu1 2.8299(11) 2_775
N1 C1 1.289(6) .
N1 C3 1.397(6) .
N2 C1 1.335(6) .
N2 C2 1.422(7) .
N2 C5 1.429(6) .
N3 C8 1.333(6) .
N3 C9 1.366(6) .
N3 C7 1.469(5) .
N4 C8 1.329(5) .
N4 C10 1.365(6) .
N4 Cu2 1.992(4) 1_456
Br1 Cu2 2.5991(11) 2_775
Br2 Cu1 2.7097(11) 2_775
C1 C4 1.461(7) .
C2 C3 1.329(7) .
C2 H2 0.9300 .
C3 H3 0.9300 .
C4 H4A 0.9600 .
C4 H4B 0.9600 .
C4 H4C 0.9600 .
C5 C6 1.522(6) .
C5 H5A 0.9700 .
C5 H5B 0.9700 .
C6 C7 1.497(6) .
C6 H6A 0.9700 .
C6 H6B 0.9700 .
C7 H7A 0.9700 .
C7 H7B 0.9700 .
C8 C11 1.485(6) .
C9 C10 1.343(7) .
C9 H9 0.9300 .
C10 H10 0.9300 .
C11 H11A 0.9600 .
C11 H11B 0.9600 .
C11 H11C 0.9600 .

loop_
_geom_torsion_atom_site_label_1
_geom_torsion_atom_site_label_2
_geom_torsion_atom_site_label_3
_geom_torsion_atom_site_label_4
_geom_torsion
_geom_torsion_site_symmetry_1
_geom_torsion_site_symmetry_4
N1 Cu1 Cu2 N4 20.4(3) . 1_654
Br2 Cu1 Cu2 N4 105.6(2) . 1_654
Br1 Cu1 Cu2 N4 -54.37(19) . 1_654
Br2 Cu1 Cu2 N4 -155.29(19) 2_775 1_654
Cu2 Cu1 Cu2 N4 -117.82(19) 2_775 1_654
Cu1 Cu1 Cu2 N4 178.4(2) 2_775 1_654
N1 Cu1 Cu2 Br2 -85.2(3) . .
Br1 Cu1 Cu2 Br2 -159.93(3) . .
Br2 Cu1 Cu2 Br2 99.15(3) 2_775 .
Cu2 Cu1 Cu2 Br2 136.62(4) 2_775 .
Cu1 Cu1 Cu2 Br2 72.88(2) 2_775 .
N1 Cu1 Cu2 Br1 165.8(3) . 2_775
Br2 Cu1 Cu2 Br1 -108.97(3) . 2_775
Br1 Cu1 Cu2 Br1 91.09(3) . 2_775
Br2 Cu1 Cu2 Br1 -9.82(4) 2_775 2_775
Cu2 Cu1 Cu2 Br1 27.65(3) 2_775 2_775
Cu1 Cu1 Cu2 Br1 -36.09(3) 2_775 2_775
N1 Cu1 Cu2 Br1 74.7(3) . .
Br2 Cu1 Cu2 Br1 159.93(3) . .
Br2 Cu1 Cu2 Br1 -100.92(3) 2_775 .
Cu2 Cu1 Cu2 Br1 -63.45(3) 2_775 .
Cu1 Cu1 Cu2 Br1 -127.18(3) 2_775 .
N1 Cu1 Cu2 Cu1 -158.1(3) . 2_775
Br2 Cu1 Cu2 Cu1 -72.88(2) . 2_775
Br1 Cu1 Cu2 Cu1 127.18(3) . 2_775
Br2 Cu1 Cu2 Cu1 26.26(3) 2_775 2_775
Cu2 Cu1 Cu2 Cu1 63.74(3) 2_775 2_775
Br2 Cu1 N1 C1 37.8(5) . .
Br1 Cu1 N1 C1 170.5(4) . .
Br2 Cu1 N1 C1 -77.7(4) 2_775 .
Cu2 Cu1 N1 C1 106.5(4) . .
Cu2 Cu1 N1 C1 -126.0(4) 2_775 .
Cu1 Cu1 N1 C1 -40.8(5) 2_775 .
Br2 Cu1 N1 C3 -149.4(3) . .
Br1 Cu1 N1 C3 -16.7(4) . .
Br2 Cu1 N1 C3 95.1(4) 2_775 .
Cu2 Cu1 N1 C3 -80.7(5) . .
Cu2 Cu1 N1 C3 46.8(4) 2_775 .
Cu1 Cu1 N1 C3 132.1(3) 2_775 .
N1 Cu1 Br1 Cu2 123.41(12) . 2_775
Br2 Cu1 Br1 Cu2 -101.12(4) . 2_775
Br2 Cu1 Br1 Cu2 17.08(2) 2_775 2_775
Cu2 Cu1 Br1 Cu2 -83.29(3) . 2_775
Cu1 Cu1 Br1 Cu2 -37.91(4) 2_775 2_775
N1 Cu1 Br1 Cu2 -153.30(12) . .
Br2 Cu1 Br1 Cu2 -17.83(3) . .
Br2 Cu1 Br1 Cu2 100.38(4) 2_775 .
Cu2 Cu1 Br1 Cu2 83.29(3) 2_775 .
Cu1 Cu1 Br1 Cu2 45.39(3) 2_775 .
N4 Cu2 Br1 Cu1 151.86(12) 1_654 .
Br2 Cu2 Br1 Cu1 17.64(3) . .
Br1 Cu2 Br1 Cu1 -100.29(3) 2_775 .
Cu1 Cu2 Br1 Cu1 -45.12(3) 2_775 .
N4 Cu2 Br1 Cu2 -136.05(11) 1_654 2_775
Br2 Cu2 Br1 Cu2 89.73(3) . 2_775
Br1 Cu2 Br1 Cu2 -28.20(4) 2_775 2_775
Cu1 Cu2 Br1 Cu2 72.09(2) . 2_775
Cu1 Cu2 Br1 Cu2 26.97(3) 2_775 2_775
N4 Cu2 Br2 Cu1 -138.05(14) 1_654 .
Br1 Cu2 Br2 Cu1 91.32(3) 2_775 .
Br1 Cu2 Br2 Cu1 -17.04(3) . .
Cu1 Cu2 Br2 Cu1 72.93(3) 2_775 .
N4 Cu2 Br2 Cu1 149.02(14) 1_654 2_775
Br1 Cu2 Br2 Cu1 18.39(3) 2_775 2_775
Br1 Cu2 Br2 Cu1 -89.97(4) . 2_775
Cu1 Cu2 Br2 Cu1 -72.93(3) . 2_775
N1 Cu1 Br2 Cu2 149.71(13) . .
Br1 Cu1 Br2 Cu2 19.36(3) . .
Br2 Cu1 Br2 Cu2 -98.99(4) 2_775 .
Cu2 Cu1 Br2 Cu2 -44.00(4) 2_775 .
Cu1 Cu1 Br2 Cu2 -72.90(2) 2_775 .
N1 Cu1 Br2 Cu1 -137.39(13) . 2_775
Br1 Cu1 Br2 Cu1 92.26(3) . 2_775
Br2 Cu1 Br2 Cu1 -26.09(4) 2_775 2_775
Cu2 Cu1 Br2 Cu1 72.90(2) . 2_775
Cu2 Cu1 Br2 Cu1 28.90(4) 2_775 2_775
C3 N1 C1 N2 0.4(5) . .
Cu1 N1 C1 N2 174.3(3) . .
C3 N1 C1 C4 177.4(5) . .
Cu1 N1 C1 C4 -8.8(7) . .
C2 N2 C1 N1 -0.3(5) . .
C5 N2 C1 N1 -174.4(5) . .
C2 N2 C1 C4 -177.3(5) . .
C5 N2 C1 C4 8.6(8) . .
C1 N2 C2 C3 0.1(5) . .
C5 N2 C2 C3 174.9(4) . .
N2 C2 C3 N1 0.1(6) . .
C1 N1 C3 C2 -0.3(6) . .
Cu1 N1 C3 C2 -174.6(4) . .
C1 N2 C5 C6 100.4(6) . .
C2 N2 C5 C6 -72.8(6) . .
N2 C5 C6 C7 -60.8(7) . .
C8 N3 C7 C6 89.0(6) . .
C9 N3 C7 C6 -88.5(6) . .
C5 C6 C7 N3 176.0(4) . .
C10 N4 C8 N3 1.3(5) . .
Cu2 N4 C8 N3 -179.0(3) 1_456 .
C10 N4 C8 C11 -179.0(4) . .
Cu2 N4 C8 C11 0.7(7) 1_456 .
C9 N3 C8 N4 -1.1(5) . .
C7 N3 C8 N4 -179.0(4) . .
C9 N3 C8 C11 179.2(4) . .
C7 N3 C8 C11 1.4(7) . .
C8 N3 C9 C10 0.4(5) . .
C7 N3 C9 C10 178.3(4) . .
N3 C9 C10 N4 0.4(6) . .
C8 N4 C10 C9 -1.1(5) . .
Cu2 N4 C10 C9 179.2(3) 1_456 .
